data_2229545
loop_
_publ_author_name
'Yang, Zhan-Kun'
'Wang, Feng-Peng'

_publ_section_title
;
 5-Benzyl-7-methylhexahydro-3a,7-methano-1<i>H</i>-furo[3,4-<i>c</i>]azocine-3,10(4<i>H</i>)-dione
;
_journal_coeditor_code XU5143
_journal_issue 3
_journal_name_full 'Acta Crystallographica Section E'
_journal_page_first o577
_journal_paper_doi 10.1107/S160053681100300X
_journal_volume 67
_journal_year 2011
_chemical_formula_iupac 'C18 H21 N O3'
_chemical_formula_moiety 'C18 H21 N O3'
_chemical_formula_sum 'C18 H21 N O3'
_chemical_formula_weight 299.36
_chemical_name_systematic
;
5-Benzyl-7-methylhexahydro-3a,7-methano-1<i>H</i>-furo[3,4-<i>c</i>]azocine-
3,10(4<i>H</i>)-dione
;
_space_group_IT_number 33
_symmetry_cell_setting orthorhombic
_symmetry_space_group_name_Hall 'P 2c -2n'
_symmetry_space_group_name_H-M 'P n a 21'
_atom_sites_solution_hydrogens geom
_atom_sites_solution_primary direct
_atom_sites_solution_secondary difmap
_audit_creation_method SHELXL-97
_cell_angle_alpha 90.00
_cell_angle_beta 90.00
_cell_angle_gamma 90.00
_cell_formula_units_Z 4
_cell_length_a 10.795(2)
_cell_length_b 14.386(3)
_cell_length_c 9.797(2)
_cell_measurement_reflns_used 3565
_cell_measurement_temperature 293(2)
_cell_measurement_theta_max 27.487
_cell_measurement_theta_min 2.52
_cell_volume 1521.4(5)
_computing_cell_refinement 'CrystalClear (Rigaku/MSC, 2005)'
_computing_data_collection 'CrystalClear (Rigaku/MSC, 2005)'
_computing_data_reduction 'CrystalClear (Rigaku/MSC, 2005)'
_computing_molecular_graphics 'ORTEP-3 for Windows (Farrugia, 1997)'
_computing_publication_material 'SHELXL97 (Sheldrick, 2008)'
_computing_structure_refinement 'SHELXL97 (Sheldrick, 2008)'
_computing_structure_solution 'SHELXS97 (Sheldrick, 2008)'
_diffrn_ambient_temperature 293(2)
_diffrn_measured_fraction_theta_full 0.999
_diffrn_measured_fraction_theta_max 0.999
_diffrn_measurement_device_type 'Rigaku Saturn 724'
_diffrn_measurement_method \w
_diffrn_radiation_monochromator graphite
_diffrn_radiation_source 'fine-focus sealed tube'
_diffrn_radiation_type MoK\a
_diffrn_radiation_wavelength 0.71073
_diffrn_reflns_av_R_equivalents 0.0452
_diffrn_reflns_av_sigmaI/netI 0.0273
_diffrn_reflns_limit_h_max 13
_diffrn_reflns_limit_h_min -12
_diffrn_reflns_limit_k_max 17
_diffrn_reflns_limit_k_min -17
_diffrn_reflns_limit_l_max 12
_diffrn_reflns_limit_l_min -10
_diffrn_reflns_number 10268
_diffrn_reflns_theta_full 26.00
_diffrn_reflns_theta_max 26.00
_diffrn_reflns_theta_min 2.52
_diffrn_standards_decay_% 0
_diffrn_standards_interval_count 0
_diffrn_standards_interval_time 0
_diffrn_standards_number 0
_exptl_absorpt_coefficient_mu 0.089
_exptl_absorpt_correction_type none
_exptl_crystal_colour Colourless
_exptl_crystal_density_diffrn 1.307
_exptl_crystal_density_method 'not measured'
_exptl_crystal_description Prism
_exptl_crystal_F_000 640
_exptl_crystal_size_max 0.20
_exptl_crystal_size_mid 0.20
_exptl_crystal_size_min 0.20
_refine_diff_density_max 0.151
_refine_diff_density_min -0.161
_refine_ls_abs_structure_details unk
_refine_ls_extinction_method none
_refine_ls_goodness_of_fit_ref 1.164
_refine_ls_hydrogen_treatment constr
_refine_ls_matrix_type full
_refine_ls_number_parameters 200
_refine_ls_number_reflns 1584
_refine_ls_number_restraints 1
_refine_ls_restrained_S_all 1.164
_refine_ls_R_factor_all 0.0696
_refine_ls_R_factor_gt 0.0672
_refine_ls_shift/su_max 0.000
_refine_ls_shift/su_mean 0.000
_refine_ls_structure_factor_coef Fsqd
_refine_ls_weighting_details 'calc w=1/[\s^2^(Fo^2^)+(0.0752P)^2^+0.8271P] where P=(Fo^2^+2Fc^2^)/3'
_refine_ls_weighting_scheme calc
_refine_ls_wR_factor_gt 0.1658
_refine_ls_wR_factor_ref 0.1674
_reflns_number_gt 1546
_reflns_number_total 1584
_reflns_threshold_expression I>2sigma(I)
_cod_data_source_file xu5143.cif
_cod_data_source_block I
_cod_original_cell_volume 1521.5(5)
_cod_database_code 2229545
_cod_database_fobs_code 2229545

loop_
_symmetry_equiv_pos_as_xyz
'x, y, z'
'-x, -y, z+1/2'
'x+1/2, -y+1/2, z'
'-x+1/2, y+1/2, z+1/2'

loop_
_atom_site_type_symbol
_atom_site_label
_atom_site_fract_x
_atom_site_fract_y
_atom_site_fract_z
_atom_site_U_iso_or_equiv
_atom_site_adp_type
_atom_site_calc_flag
_atom_site_refinement_flags
_atom_site_occupancy
_atom_site_disorder_assembly
_atom_site_disorder_group
O O1 0.4992(4) 1.0732(2) 0.3736(5) 0.0579(10) Uani d . 1 . .
O O2 0.6479(3) 0.9870(3) 0.2802(5) 0.0630(11) Uani d . 1 . .
O O3 0.5495(4) 0.8809(3) 0.5463(4) 0.0635(11) Uani d . 1 . .
N N1 0.3480(3) 0.7803(3) 0.2454(4) 0.0389(9) Uani d . 1 . .
C C1 0.3691(5) 1.0624(4) 0.4104(7) 0.0556(14) Uani d . 1 . .
H H1B 0.3216 1.1164 0.3825 0.067 Uiso calc R 1 . .
H H1A 0.3601 1.0542 0.5082 0.067 Uiso calc R 1 . .
C C2 0.3259(4) 0.9760(3) 0.3343(5) 0.0424(11) Uani d . 1 . .
H H2 0.3083 0.9938 0.2398 0.051 Uiso calc R 1 . .
C C3 0.4465(4) 0.9178(3) 0.3349(5) 0.0346(10) Uani d . 1 . .
C C4 0.5441(5) 0.9930(4) 0.3236(5) 0.0443(11) Uani d . 1 . .
C C5 0.4612(4) 0.8689(3) 0.4713(5) 0.0371(11) Uani d . 1 . .
C C6 0.3570(4) 0.8020(3) 0.4992(5) 0.0405(11) Uani d . 1 . .
C C7 0.2386(4) 0.8628(4) 0.5110(6) 0.0483(12) Uani d . 1 . .
H H7A 0.1679 0.8219 0.5225 0.058 Uiso calc R 1 . .
H H7B 0.2452 0.9004 0.5929 0.058 Uiso calc R 1 . .
C C8 0.2129(4) 0.9273(4) 0.3903(6) 0.0465(12) Uani d . 1 . .
H H8A 0.1754 0.8912 0.3176 0.056 Uiso calc R 1 . .
H H8B 0.1532 0.9739 0.4186 0.056 Uiso calc R 1 . .
C C9 0.3758(6) 0.7484(4) 0.6313(6) 0.0606(15) Uani d . 1 . .
H H9B 0.4532 0.7157 0.6276 0.091 Uiso calc R 1 . .
H H9A 0.3094 0.7046 0.6428 0.091 Uiso calc R 1 . .
H H9C 0.3765 0.7909 0.7068 0.091 Uiso calc R 1 . .
C C10 0.3545(5) 0.7331(3) 0.3766(6) 0.0442(11) Uani d . 1 . .
H H10B 0.4286 0.6950 0.3792 0.053 Uiso calc R 1 . .
H H10A 0.2835 0.6923 0.3858 0.053 Uiso calc R 1 . .
C C11 0.4512(4) 0.8433(3) 0.2246(5) 0.0401(11) Uani d . 1 . .
H H11B 0.4455 0.8718 0.1350 0.048 Uiso calc R 1 . .
H H11A 0.5289 0.8096 0.2300 0.048 Uiso calc R 1 . .
C C12 0.3250(5) 0.7190(4) 0.1294(6) 0.0476(12) Uani d . 1 . .
H H12B 0.3046 0.7575 0.0513 0.057 Uiso calc R 1 . .
H H12A 0.2523 0.6819 0.1500 0.057 Uiso calc R 1 . .
C C13 0.4275(4) 0.6538(3) 0.0878(5) 0.0386(11) Uani d . 1 . .
C C14 0.5080(6) 0.6763(4) -0.0179(6) 0.0583(15) Uani d . 1 . .
H H14 0.4984 0.7322 -0.0644 0.070 Uiso calc R 1 . .
C C15 0.6027(6) 0.6160(5) -0.0545(7) 0.0690(19) Uani d . 1 . .
H H15 0.6555 0.6315 -0.1260 0.083 Uiso calc R 1 . .
C C16 0.6189(6) 0.5334(5) 0.0141(7) 0.0663(18) Uani d . 1 . .
H H16 0.6829 0.4934 -0.0098 0.080 Uiso calc R 1 . .
C C17 0.5400(6) 0.5112(4) 0.1175(7) 0.0635(17) Uani d . 1 . .
H H17 0.5504 0.4554 0.1641 0.076 Uiso calc R 1 . .
C C18 0.4448(5) 0.5703(3) 0.1542(6) 0.0470(12) Uani d . 1 . .
H H18 0.3916 0.5535 0.2246 0.056 Uiso calc R 1 . .

loop_
_atom_site_aniso_label
_atom_site_aniso_U_11
_atom_site_aniso_U_22
_atom_site_aniso_U_33
_atom_site_aniso_U_12
_atom_site_aniso_U_13
_atom_site_aniso_U_23
O1 0.071(2) 0.0449(19) 0.058(2) -0.0122(18) 0.002(2) -0.005(2)
O2 0.045(2) 0.072(3) 0.072(3) -0.0190(19) 0.010(2) -0.007(2)
O3 0.052(2) 0.083(3) 0.056(3) -0.010(2) -0.0164(19) 0.003(2)
N1 0.038(2) 0.040(2) 0.039(2) 0.0011(17) -0.0009(17) -0.0094(17)
C1 0.059(3) 0.043(3) 0.065(4) 0.010(2) 0.010(3) -0.006(3)
C2 0.041(2) 0.045(3) 0.042(3) 0.011(2) -0.004(2) -0.001(2)
C3 0.032(2) 0.035(2) 0.037(2) -0.0028(18) 0.0027(18) -0.0030(18)
C4 0.053(3) 0.044(3) 0.037(3) -0.007(2) -0.007(2) -0.005(2)
C5 0.031(2) 0.043(2) 0.038(3) 0.0065(19) -0.0019(19) -0.009(2)
C6 0.044(2) 0.038(2) 0.040(3) -0.002(2) 0.002(2) 0.001(2)
C7 0.038(2) 0.055(3) 0.052(3) 0.000(2) 0.010(2) -0.009(3)
C8 0.034(2) 0.056(3) 0.050(3) 0.015(2) 0.002(2) -0.005(3)
C9 0.077(4) 0.059(3) 0.045(3) 0.002(3) 0.003(3) 0.007(3)
C10 0.044(2) 0.037(2) 0.052(3) -0.004(2) 0.002(2) -0.012(2)
C11 0.042(2) 0.038(2) 0.040(3) 0.000(2) 0.000(2) -0.005(2)
C12 0.040(2) 0.053(3) 0.050(3) -0.001(2) -0.007(2) -0.013(2)
C13 0.037(2) 0.040(2) 0.039(3) -0.009(2) -0.006(2) -0.013(2)
C14 0.075(4) 0.055(3) 0.045(3) -0.012(3) 0.010(3) -0.011(3)
C15 0.058(3) 0.084(5) 0.065(4) -0.018(3) 0.021(3) -0.033(4)
C16 0.052(3) 0.078(4) 0.068(4) 0.012(3) -0.004(3) -0.041(4)
C17 0.069(4) 0.051(3) 0.070(4) 0.014(3) -0.022(4) -0.022(3)
C18 0.055(3) 0.042(3) 0.044(3) -0.004(2) -0.001(2) -0.010(2)

loop_
_atom_type_symbol
_atom_type_description
_atom_type_scat_dispersion_real
_atom_type_scat_dispersion_imag
_atom_type_scat_source
C C 0.0033 0.0016 'International Tables Vol C Tables 4.2.6.8 and 6.1.1.4'
H H 0.0000 0.0000 'International Tables Vol C Tables 4.2.6.8 and 6.1.1.4'
N N 0.0061 0.0033 'International Tables Vol C Tables 4.2.6.8 and 6.1.1.4'
O O 0.0106 0.0060 'International Tables Vol C Tables 4.2.6.8 and 6.1.1.4'

loop_
_geom_angle_atom_site_label_1
_geom_angle_atom_site_label_2
_geom_angle_atom_site_label_3
_geom_angle_site_symmetry_1
_geom_angle_site_symmetry_3
_geom_angle
_geom_angle_publ_flag
O1 C1 H1B . . 110.7 ?
O1 C1 H1A . . 110.7 ?
O1 C1 C2 . . 105.2(4) ?
O1 C4 C3 . . 109.7(4) ?
O2 C4 O1 . . 121.8(5) ?
O2 C4 C3 . . 128.6(5) ?
O3 C5 C3 . . 123.2(4) ?
O3 C5 C6 . . 124.5(5) ?
N1 C10 C6 . . 112.7(4) ?
N1 C10 H10B . . 109.1 ?
N1 C10 H10A . . 109.1 ?
N1 C11 C3 . . 108.4(4) ?
N1 C11 H11B . . 110.0 ?
N1 C11 H11A . . 110.0 ?
N1 C12 H12B . . 107.9 ?
N1 C12 H12A . . 107.9 ?
N1 C12 C13 . . 117.5(4) ?
C1 C2 H2 . . 107.9 ?
C1 C2 C3 . . 100.4(4) ?
H1B C1 H1A . . 108.8 ?
C2 C1 H1B . . 110.7 ?
C2 C1 H1A . . 110.7 ?
C2 C8 C7 . . 114.6(4) ?
C2 C8 H8A . . 108.6 ?
C2 C8 H8B . . 108.6 ?
C3 C2 H2 . . 107.9 ?
C3 C11 H11B . . 110.0 ?
C3 C11 H11A . . 110.0 ?
C4 O1 C1 . . 110.2(4) ?
C4 C3 C2 . . 101.5(4) ?
C4 C3 C5 . . 108.9(4) ?
C4 C3 C11 . . 115.3(4) ?
C5 C3 C2 . . 109.9(4) ?
C5 C3 C11 . . 107.1(4) ?
C5 C6 C7 . . 105.6(4) ?
C5 C6 C9 . . 112.3(4) ?
C5 C6 C10 . . 106.2(4) ?
C6 C5 C3 . . 112.2(4) ?
C6 C7 H7A . . 108.4 ?
C6 C7 H7B . . 108.4 ?
C6 C9 H9B . . 109.5 ?
C6 C9 H9A . . 109.5 ?
C6 C9 H9C . . 109.5 ?
C6 C10 H10B . . 109.1 ?
C6 C10 H10A . . 109.1 ?
C7 C6 C10 . . 113.7(4) ?
C7 C8 H8A . . 108.6 ?
C7 C8 H8B . . 108.6 ?
H7A C7 H7B . . 107.4 ?
C8 C2 C1 . . 116.7(4) ?
C8 C2 H2 . . 107.9 ?
C8 C2 C3 . . 115.3(4) ?
C8 C7 C6 . . 115.7(4) ?
C8 C7 H7A . . 108.4 ?
C8 C7 H7B . . 108.4 ?
H8A C8 H8B . . 107.6 ?
C9 C6 C7 . . 109.4(4) ?
C9 C6 C10 . . 109.6(4) ?
H9B C9 H9A . . 109.5 ?
H9B C9 H9C . . 109.5 ?
H9A C9 H9C . . 109.5 ?
C10 N1 C12 . . 114.5(4) ?
H10B C10 H10A . . 107.8 ?
C11 N1 C10 . . 112.2(4) ?
C11 N1 C12 . . 113.5(4) ?
C11 C3 C2 . . 113.9(4) ?
H11B C11 H11A . . 108.4 ?
H12B C12 H12A . . 107.2 ?
C13 C12 H12B . . 107.9 ?
C13 C12 H12A . . 107.9 ?
C13 C14 H14 . . 119.8 ?
C13 C18 C17 . . 120.9(6) ?
C13 C18 H18 . . 119.5 ?
C14 C13 C12 . . 121.1(5) ?
C14 C15 H15 . . 119.8 ?
C15 C14 C13 . . 120.5(6) ?
C15 C14 H14 . . 119.8 ?
C15 C16 H16 . . 120.4 ?
C16 C15 C14 . . 120.5(6) ?
C16 C15 H15 . . 119.8 ?
C16 C17 H17 . . 119.5 ?
C16 C17 C18 . . 120.9(7) ?
C17 C16 C15 . . 119.1(6) ?
C17 C16 H16 . . 120.4 ?
C17 C18 H18 . . 119.5 ?
C18 C13 C12 . . 120.9(5) ?
C18 C13 C14 . . 118.0(5) ?
C18 C17 H17 . . 119.5 ?

loop_
_geom_bond_atom_site_label_1
_geom_bond_atom_site_label_2
_geom_bond_site_symmetry_2
_geom_bond_distance
_geom_bond_publ_flag
O1 C1 . 1.458(7) ?
O1 C4 . 1.344(6) ?
O2 C4 . 1.202(6) ?
O3 C5 . 1.216(6) ?
N1 C10 . 1.455(7) ?
N1 C11 . 1.451(6) ?
N1 C12 . 1.460(6) ?
C1 H1B . 0.9700 ?
C1 H1A . 0.9700 ?
C1 C2 . 1.523(7) ?
C2 H2 . 0.9800 ?
C2 C3 . 1.548(6) ?
C2 C8 . 1.509(7) ?
C3 C4 . 1.513(7) ?
C3 C5 . 1.519(7) ?
C3 C11 . 1.523(6) ?
C5 C6 . 1.505(7) ?
C6 C7 . 1.552(7) ?
C6 C9 . 1.520(8) ?
C6 C10 . 1.558(7) ?
C7 H7A . 0.9700 ?
C7 H7B . 0.9700 ?
C7 C8 . 1.529(8) ?
C8 H8A . 0.9700 ?
C8 H8B . 0.9700 ?
C9 H9B . 0.9600 ?
C9 H9A . 0.9600 ?
C9 H9C . 0.9600 ?
C10 H10B . 0.9700 ?
C10 H10A . 0.9700 ?
C11 H11B . 0.9700 ?
C11 H11A . 0.9700 ?
C12 H12B . 0.9700 ?
C12 H12A . 0.9700 ?
C12 C13 . 1.507(7) ?
C13 C14 . 1.389(8) ?
C13 C18 . 1.380(7) ?
C14 H14 . 0.9300 ?
C14 C15 . 1.388(9) ?
C15 H15 . 0.9300 ?
C15 C16 . 1.376(10) ?
C16 H16 . 0.9300 ?
C16 C17 . 1.362(10) ?
C17 H17 . 0.9300 ?
C17 C18 . 1.382(8) ?
C18 H18 . 0.9300 ?

loop_
_geom_hbond_atom_site_label_D
_geom_hbond_atom_site_label_H
_geom_hbond_atom_site_label_A
_geom_hbond_site_symmetry_A
_geom_hbond_distance_DH
_geom_hbond_distance_HA
_geom_hbond_distance_DA
_geom_hbond_angle_DHA
C8 H8B Cg 4_555 0.97 2.87 3.833(6) 169

loop_
_geom_torsion_atom_site_label_1
_geom_torsion_atom_site_label_2
_geom_torsion_atom_site_label_3
_geom_torsion_atom_site_label_4
_geom_torsion_site_symmetry_1
_geom_torsion_site_symmetry_2
_geom_torsion_site_symmetry_3
_geom_torsion_site_symmetry_4
_geom_torsion
_geom_torsion_publ_flag
O1 C1 C2 C3 . . . . 32.6(5) ?
O1 C1 C2 C8 . . . . 158.1(4) ?
O3 C5 C6 C7 . . . . 117.6(5) ?
O3 C5 C6 C9 . . . . -1.6(7) ?
O3 C5 C6 C10 . . . . -121.3(5) ?
N1 C12 C13 C14 . . . . -97.1(6) ?
N1 C12 C13 C18 . . . . 82.4(6) ?
C1 O1 C4 O2 . . . . 176.2(5) ?
C1 O1 C4 C3 . . . . -4.9(6) ?
C1 C2 C3 C4 . . . . -34.2(5) ?
C1 C2 C3 C5 . . . . 80.9(5) ?
C1 C2 C3 C11 . . . . -158.8(4) ?
C1 C2 C8 C7 . . . . -81.1(6) ?
C2 C3 C4 O1 . . . . 25.5(5) ?
C2 C3 C4 O2 . . . . -155.7(6) ?
C2 C3 C5 O3 . . . . -120.4(5) ?
C2 C3 C5 C6 . . . . 61.7(5) ?
C2 C3 C11 N1 . . . . -59.9(5) ?
C3 C2 C8 C7 . . . . 36.4(6) ?
C3 C5 C6 C7 . . . . -64.6(5) ?
C3 C5 C6 C9 . . . . 176.2(4) ?
C3 C5 C6 C10 . . . . 56.5(5) ?
C4 O1 C1 C2 . . . . -18.5(6) ?
C4 C3 C5 O3 . . . . -10.1(6) ?
C4 C3 C5 C6 . . . . 172.1(4) ?
C4 C3 C11 N1 . . . . -176.7(4) ?
C5 C3 C4 O1 . . . . -90.4(5) ?
C5 C3 C4 O2 . . . . 88.4(6) ?
C5 C3 C11 N1 . . . . 61.9(5) ?
C5 C6 C7 C8 . . . . 54.1(6) ?
C5 C6 C10 N1 . . . . -53.3(5) ?
C6 C7 C8 C2 . . . . -41.8(6) ?
C7 C6 C10 N1 . . . . 62.4(5) ?
C8 C2 C3 C4 . . . . -160.5(4) ?
C8 C2 C3 C5 . . . . -45.4(5) ?
C8 C2 C3 C11 . . . . 74.9(6) ?
C9 C6 C7 C8 . . . . 175.2(5) ?
C9 C6 C10 N1 . . . . -174.8(4) ?
C10 N1 C11 C3 . . . . -61.7(5) ?
C10 N1 C12 C13 . . . . -69.9(6) ?
C10 C6 C7 C8 . . . . -62.0(6) ?
C11 N1 C10 C6 . . . . 58.3(5) ?
C11 N1 C12 C13 . . . . 60.8(6) ?
C11 C3 C4 O1 . . . . 149.2(4) ?
C11 C3 C4 O2 . . . . -32.0(8) ?
C11 C3 C5 O3 . . . . 115.3(5) ?
C11 C3 C5 C6 . . . . -62.6(4) ?
C12 N1 C10 C6 . . . . -170.3(4) ?
C12 N1 C11 C3 . . . . 166.5(4) ?
C12 C13 C14 C15 . . . . 179.5(5) ?
C12 C13 C18 C17 . . . . -179.0(5) ?
C13 C14 C15 C16 . . . . -0.6(9) ?
C14 C13 C18 C17 . . . . 0.6(7) ?
C14 C15 C16 C17 . . . . 0.7(9) ?
C15 C16 C17 C18 . . . . -0.2(9) ?
C16 C17 C18 C13 . . . . -0.5(8) ?
C18 C13 C14 C15 . . . . 0.0(7) ?
